data_7241999
loop_
_publ_author_name
'Liebing, Phil'
'Oehler, Florian'
'Witzorke, Juliane'
'Schmeide, Marten'

_publ_section_title
;
 From zero- to three-dimensional heterobimetallic coordination polymers
 with the [Pt{SSC-N(CH2COO)2}2]4&#x2212; metalloligand
;
_journal_issue 45
_journal_name_full CrystEngComm
_journal_page_first 7838
_journal_page_last 7846
_journal_paper_doi 10.1039/D0CE01389G
_journal_volume 22
_journal_year 2020
_chemical_formula_moiety 'C10 H16 Cd2 N2 O12 Pt S4'
_chemical_formula_sum 'C10 H16 Cd2 N2 O12 Pt S4'
_chemical_formula_weight 904.38
_space_group_crystal_system triclinic
_space_group_IT_number 2
_space_group_name_Hall '-P 1'
_space_group_name_H-M_alt 'P -1'
_atom_sites_solution_hydrogens mixed
_atom_sites_solution_primary dual
_audit_block_doi 10.5517/ccdc.csd.cc266my0
_audit_creation_date 2020-04-07
_audit_creation_method
;
Olex2 1.2
(compiled 2018.05.29 svn.r3508 for OlexSys, GUI svn.r5506)
;
_audit_update_record
;
2020-09-15 deposited with the CCDC.	2020-10-14 downloaded from the CCDC.
;
_cell_angle_alpha 103.510(4)
_cell_angle_beta 97.371(4)
_cell_angle_gamma 103.462(4)
_cell_formula_units_Z 1
_cell_length_a 6.7533(3)
_cell_length_b 7.4688(4)
_cell_length_c 11.3350(5)
_cell_measurement_reflns_used 8716
_cell_measurement_temperature 133.15
_cell_measurement_theta_max 29.168
_cell_measurement_theta_min 2.915
_cell_volume 530.45(5)
_computing_cell_refinement 'X-Area (STOE & Cie, 2018/12)'
_computing_data_collection 'X-Area (STOE & Cie, 2018/12)'
_computing_data_reduction 'X-Area and X-Red (STOE & Cie, 2018/12)'
_computing_molecular_graphics 'Olex2 (Dolomanov et al., 2009)'
_computing_publication_material 'Olex2 (Dolomanov et al., 2009)'
_computing_structure_refinement 'ShelXL (Sheldrick, 2015)'
_computing_structure_solution 'ShelXT (Sheldrick, 2015)'
_diffrn_ambient_temperature 133.15
_diffrn_detector_area_resol_mean 6.67
_diffrn_measured_fraction_theta_full 0.999
_diffrn_measured_fraction_theta_max 0.994
_diffrn_measurement_device_type 'STOE IPDS 2T'
_diffrn_measurement_method 'omega scans'
_diffrn_radiation_type MoK\a
_diffrn_radiation_wavelength 0.71073
_diffrn_reflns_av_R_equivalents 0.0414
_diffrn_reflns_av_unetI/netI 0.0273
_diffrn_reflns_Laue_measured_fraction_full 0.999
_diffrn_reflns_Laue_measured_fraction_max 0.994
_diffrn_reflns_limit_h_max 9
_diffrn_reflns_limit_h_min -9
_diffrn_reflns_limit_k_max 10
_diffrn_reflns_limit_k_min -10
_diffrn_reflns_limit_l_max 15
_diffrn_reflns_limit_l_min -15
_diffrn_reflns_number 8716
_diffrn_reflns_point_group_measured_fraction_full 0.999
_diffrn_reflns_point_group_measured_fraction_max 0.994
_diffrn_reflns_theta_full 25.242
_diffrn_reflns_theta_max 29.168
_diffrn_reflns_theta_min 2.915
_diffrn_source 'fine-focus sealed tube'
_exptl_absorpt_coefficient_mu 9.019
_exptl_absorpt_correction_T_max 0.5529
_exptl_absorpt_correction_T_min 0.2199
_exptl_absorpt_correction_type numerical
_exptl_absorpt_process_details 'X-Area and X-Red (STOE & Cie, 2018/12)'
_exptl_crystal_colour yellow
_exptl_crystal_colour_primary yellow
_exptl_crystal_density_diffrn 2.831
_exptl_crystal_description prism
_exptl_crystal_F_000 424
_exptl_crystal_size_max 0.26
_exptl_crystal_size_mid 0.13
_exptl_crystal_size_min 0.07
_refine_diff_density_max 0.795
_refine_diff_density_min -0.950
_refine_diff_density_rms 0.127
_refine_ls_extinction_coef 0.0045(4)
_refine_ls_extinction_expression Fc^*^=kFc[1+0.001xFc^2^\l^3^/sin(2\q)]^-1/4^
_refine_ls_extinction_method 'SHELXL-2018/3 (Sheldrick 2018)'
_refine_ls_goodness_of_fit_ref 1.104
_refine_ls_hydrogen_treatment mixed
_refine_ls_matrix_type full
_refine_ls_number_parameters 159
_refine_ls_number_reflns 2852
_refine_ls_number_restraints 4
_refine_ls_restrained_S_all 1.103
_refine_ls_R_factor_all 0.0172
_refine_ls_R_factor_gt 0.0167
_refine_ls_shift/su_max 0.001
_refine_ls_shift/su_mean 0.000
_refine_ls_structure_factor_coef Fsqd
_refine_ls_weighting_details 'w=1/[\s^2^(Fo^2^)+(0.0199P)^2^+0.4109P] where P=(Fo^2^+2Fc^2^)/3'
_refine_ls_weighting_scheme calc
_refine_ls_wR_factor_gt 0.0442
_refine_ls_wR_factor_ref 0.0445
_reflns_Friedel_coverage 0.000
_reflns_number_gt 2810
_reflns_number_total 2852
_reflns_threshold_expression 'I > 2\s(I)'
_cod_data_source_file d0ce01389g2.cif
_cod_data_source_block li0467
_cod_database_code 7241999
_shelx_shelxl_version_number 2018/3
_shelx_space_group_comment
;
The symmetry employed for this shelxl refinement is uniquely defined
by the following loop, which should always be used as a source of
symmetry information in preference to the above space-group names.
They are only intended as comments.
;
_shelx_estimated_absorpt_t_max 0.571
_shelx_estimated_absorpt_t_min 0.203
_olex2_refinement_description
;
1. Fixed Uiso
 At 1.2 times of:
  All C(H,H) groups
2. Restrained distances
 O5-H5A = O5-H5B
 0.84 with sigma of 0.02
 O6-H6A = O6-H6B
 0.84 with sigma of 0.02
3.a Secondary CH2 refined with riding coordinates:
 C2(H2A,H2B), C4(H4A,H4B)
;
_olex2_submission_special_instructions 'No special instructions were received'

loop_
_space_group_symop_operation_xyz
'x, y, z'
'-x, -y, -z'

loop_
_atom_site_label
_atom_site_type_symbol
_atom_site_fract_x
_atom_site_fract_y
_atom_site_fract_z
_atom_site_U_iso_or_equiv
_atom_site_adp_type
_atom_site_occupancy
_atom_site_site_symmetry_order
_atom_site_calc_flag
_atom_site_refinement_flags_posn
_atom_site_refinement_flags_adp
_atom_site_refinement_flags_occupancy
_atom_site_disorder_assembly
_atom_site_disorder_group
Pt1 Pt 0.500000 1.000000 0.000000 0.01207(5) Uani 1 2 d S T P . .
Cd1 Cd 0.20393(2) 0.87281(2) 0.43441(2) 0.01267(6) Uani 1 1 d . . . . .
S1 S 0.68720(9) 0.89396(9) 0.14198(6) 0.01448(12) Uani 1 1 d . . . . .
S2 S 0.27460(9) 0.71955(9) 0.01015(6) 0.01498(12) Uani 1 1 d . . . . .
O1 O 0.5410(3) 0.8502(3) 0.41279(17) 0.0159(3) Uani 1 1 d . . . . .
O2 O 0.8591(3) 0.8290(3) 0.45010(17) 0.0173(4) Uani 1 1 d . . . . .
O3 O 0.1032(3) 0.6007(3) 0.28299(19) 0.0204(4) Uani 1 1 d . . . . .
O4 O 0.0401(3) 0.2904(3) 0.2737(2) 0.0227(4) Uani 1 1 d . . . . .
O5 O 0.2410(3) 1.0246(3) 0.28354(19) 0.0208(4) Uani 1 1 d D . . . .
O6 O 0.2657(3) 0.7492(3) 0.59608(19) 0.0196(4) Uani 1 1 d D . . . .
N1 N 0.4570(3) 0.5766(3) 0.18127(19) 0.0122(4) Uani 1 1 d . . . . .
C1 C 0.6779(4) 0.7691(3) 0.3865(2) 0.0124(4) Uani 1 1 d . . . . .
C2 C 0.6315(4) 0.5927(4) 0.2776(2) 0.0144(5) Uani 1 1 d . . . . .
H2A H 0.756853 0.595114 0.240593 0.017 Uiso 1 1 calc R . . . .
H2B H 0.601512 0.477507 0.308329 0.017 Uiso 1 1 calc R . . . .
C3 C 0.1305(4) 0.4377(4) 0.2475(2) 0.0137(4) Uani 1 1 d . . . . .
C4 C 0.2750(4) 0.4122(3) 0.1551(2) 0.0137(4) Uani 1 1 d . . . . .
H4A H 0.321712 0.296491 0.156755 0.016 Uiso 1 1 calc R . . . .
H4B H 0.196624 0.391665 0.070854 0.016 Uiso 1 1 calc R . . . .
C5 C 0.4693(4) 0.7071(3) 0.1201(2) 0.0131(4) Uani 1 1 d . . . . .
H5A H 0.164(6) 1.095(5) 0.273(4) 0.040(12) Uiso 1 1 d D . . . .
H6A H 0.171(5) 0.718(6) 0.633(3) 0.031(10) Uiso 1 1 d D . . . .
H6B H 0.360(5) 0.838(4) 0.645(3) 0.029(10) Uiso 1 1 d D . . . .
H5B H 0.219(7) 0.955(6) 0.213(2) 0.050(14) Uiso 1 1 d D . . . .

loop_
_atom_site_aniso_label
_atom_site_aniso_U_11
_atom_site_aniso_U_22
_atom_site_aniso_U_33
_atom_site_aniso_U_23
_atom_site_aniso_U_13
_atom_site_aniso_U_12
Pt1 0.01199(7) 0.01355(8) 0.01136(7) 0.00426(5) 0.00389(5) 0.00307(5)
Cd1 0.01116(9) 0.01420(10) 0.01437(9) 0.00402(7) 0.00493(7) 0.00531(7)
S1 0.0116(3) 0.0161(3) 0.0154(3) 0.0058(2) 0.0032(2) 0.0014(2)
S2 0.0119(3) 0.0168(3) 0.0158(3) 0.0062(2) 0.0012(2) 0.0022(2)
O1 0.0130(8) 0.0199(9) 0.0170(8) 0.0040(7) 0.0067(7) 0.0077(7)
O2 0.0117(8) 0.0225(9) 0.0161(8) 0.0007(7) 0.0034(7) 0.0059(7)
O3 0.0135(8) 0.0164(9) 0.0291(10) -0.0014(8) 0.0064(7) 0.0059(7)
O4 0.0242(10) 0.0229(10) 0.0306(10) 0.0157(8) 0.0176(8) 0.0101(8)
O5 0.0299(10) 0.0215(10) 0.0186(9) 0.0089(8) 0.0108(8) 0.0150(8)
O6 0.0194(9) 0.0213(10) 0.0219(9) 0.0095(8) 0.0090(8) 0.0064(8)
N1 0.0096(9) 0.0130(9) 0.0142(9) 0.0038(7) 0.0031(7) 0.0028(7)
C1 0.0127(10) 0.0138(10) 0.0133(10) 0.0059(8) 0.0066(8) 0.0043(8)
C2 0.0139(11) 0.0153(11) 0.0159(11) 0.0047(9) 0.0015(9) 0.0079(9)
C3 0.0111(10) 0.0154(11) 0.0138(10) 0.0028(9) 0.0021(8) 0.0037(9)
C4 0.0124(10) 0.0126(10) 0.0161(10) 0.0040(8) 0.0051(8) 0.0021(8)
C5 0.0115(10) 0.0140(11) 0.0137(10) 0.0028(8) 0.0041(8) 0.0034(8)

loop_
_atom_type_symbol
_atom_type_description
_atom_type_scat_dispersion_real
_atom_type_scat_dispersion_imag
_atom_type_scat_source
C C 0.0033 0.0016 'International Tables Vol C Tables 4.2.6.8 and 6.1.1.4'
H H 0.0000 0.0000 'International Tables Vol C Tables 4.2.6.8 and 6.1.1.4'
Cd Cd -0.8075 1.2024 'International Tables Vol C Tables 4.2.6.8 and 6.1.1.4'
N N 0.0061 0.0033 'International Tables Vol C Tables 4.2.6.8 and 6.1.1.4'
O O 0.0106 0.0060 'International Tables Vol C Tables 4.2.6.8 and 6.1.1.4'
Pt Pt -1.7033 8.3905 'International Tables Vol C Tables 4.2.6.8 and 6.1.1.4'
S S 0.1246 0.1234 'International Tables Vol C Tables 4.2.6.8 and 6.1.1.4'

loop_
_citation_id
_citation_doi
_citation_year
1 10.26434/chemrxiv.12966737 2020

loop_
_geom_angle_atom_site_label_1
_geom_angle_atom_site_label_2
_geom_angle_atom_site_label_3
_geom_angle
_geom_angle_site_symmetry_1
_geom_angle_site_symmetry_3
_geom_angle_publ_flag
S1 Pt1 S1 180.00(2) . 2_675 ?
S1 Pt1 S2 104.66(2) 2_675 . ?
S1 Pt1 S2 104.66(2) . 2_675 ?
S1 Pt1 S2 75.34(2) 2_675 2_675 ?
S1 Pt1 S2 75.34(2) . . ?
S2 Pt1 S2 180.0 2_675 . ?
O1 Cd1 O1 71.54(7) . 2_676 ?
O1 Cd1 O2 121.95(6) . 2_676 ?
O2 Cd1 O1 52.45(6) 2_676 2_676 ?
O2 Cd1 O1 168.41(7) 1_455 . ?
O2 Cd1 O1 117.01(6) 1_455 2_676 ?
O2 Cd1 O2 68.60(8) 1_455 2_676 ?
O3 Cd1 O1 155.40(7) . 2_676 ?
O3 Cd1 O1 83.87(7) . . ?
O3 Cd1 O2 87.27(7) . 1_455 ?
O3 Cd1 O2 150.84(6) . 2_676 ?
O3 Cd1 O5 86.52(8) . . ?
O3 Cd1 O6 98.52(8) . . ?
O5 Cd1 O1 82.38(7) . . ?
O5 Cd1 O1 90.71(7) . 2_676 ?
O5 Cd1 O2 104.56(7) . 1_455 ?
O5 Cd1 O2 84.16(7) . 2_676 ?
O5 Cd1 O6 163.86(8) . . ?
O6 Cd1 O1 78.31(7) . 2_676 ?
O6 Cd1 O1 82.93(7) . . ?
O6 Cd1 O2 91.05(7) . 1_455 ?
O6 Cd1 O2 98.05(7) . 2_676 ?
C5 S1 Pt1 87.26(8) . . ?
C5 S2 Pt1 86.88(8) . . ?
Cd1 O1 Cd1 108.46(7) . 2_676 ?
C1 O1 Cd1 156.76(17) . . ?
C1 O1 Cd1 92.39(15) . 2_676 ?
Cd1 O2 Cd1 111.40(7) 1_655 2_676 ?
C1 O2 Cd1 142.47(16) . 1_655 ?
C1 O2 Cd1 92.82(15) . 2_676 ?
C3 O3 Cd1 143.96(18) . . ?
C2 N1 C4 118.17(19) . . ?
C5 N1 C2 119.5(2) . . ?
C5 N1 C4 122.3(2) . . ?
O1 C1 O2 121.3(2) . . ?
O1 C1 C2 121.2(2) . . ?
O2 C1 C2 117.5(2) . . ?
N1 C2 C1 114.0(2) . . ?
O3 C3 C4 117.2(2) . . ?
O4 C3 O3 126.2(2) . . ?
O4 C3 C4 116.4(2) . . ?
N1 C4 C3 112.9(2) . . ?
S1 C5 S2 110.48(13) . . ?
N1 C5 S1 123.46(18) . . ?
N1 C5 S2 126.06(18) . . ?

loop_
_geom_bond_atom_site_label_1
_geom_bond_atom_site_label_2
_geom_bond_distance
_geom_bond_site_symmetry_2
_geom_bond_publ_flag
Pt1 S1 2.3141(6) . ?
Pt1 S1 2.3142(6) 2_675 ?
Pt1 S2 2.3218(6) . ?
Pt1 S2 2.3218(6) 2_675 ?
Cd1 O1 2.4797(19) 2_676 ?
Cd1 O1 2.3607(18) . ?
Cd1 O2 2.4650(19) 2_676 ?
Cd1 O2 2.3111(18) 1_455 ?
Cd1 O3 2.228(2) . ?
Cd1 O5 2.2708(19) . ?
Cd1 O6 2.2714(19) . ?
S1 C5 1.721(2) . ?
S2 C5 1.727(2) . ?
O1 C1 1.248(3) . ?
O2 C1 1.259(3) . ?
O3 C3 1.254(3) . ?
O4 C3 1.248(3) . ?
N1 C2 1.462(3) . ?
N1 C4 1.463(3) . ?
N1 C5 1.315(3) . ?
C1 C2 1.518(3) . ?
C3 C4 1.530(3) . ?

loop_
_geom_hbond_atom_site_label_D
_geom_hbond_atom_site_label_H
_geom_hbond_atom_site_label_A
_geom_hbond_distance_DH
_geom_hbond_distance_HA
_geom_hbond_distance_DA
_geom_hbond_angle_DHA
_geom_hbond_site_symmetry_A
_geom_hbond_publ_flag
O5 H5A O4 0.838(19) 1.84(2) 2.667(3) 168(4) 1_565 yes
O6 H6A O4 0.831(19) 1.87(2) 2.689(3) 167(4) 2_566 yes
O6 H6B S1 0.832(19) 2.86(4) 3.419(2) 126(3) 2_676 yes
O5 H5B S2 0.824(19) 2.67(2) 3.459(2) 160(4) . yes
